data_1505251
loop_
_publ_author_name
'Su, Kuan-Jen'
'Mieusset, Jean-Luc'
'Arion, Vladimir B.'
'Brecker, Lothar'
'Brinker, Udo H.'

_publ_section_title
;
 Cope rearrangement versus a novel tandem retro-Diels-Alder-Diels-Alder
 reaction with role reversal.
;
_journal_issue 1
_journal_name_full 'Organic letters'
_journal_page_first 113
_journal_page_last 115
_journal_paper_doi 10.1021/ol0626793
_journal_volume 9
_journal_year 2007
_chemical_formula_sum 'C11 H12 Br2'
_chemical_formula_weight 304.03
_chemical_name_systematic
; 
rac-(1R,2S,6R,7R,10R)-1,10-dibromotricyclo[5.2.2.0^2,6^]undeca-4,8-diene   
;
_space_group_IT_number 19
_symmetry_cell_setting orthorhombic
_symmetry_space_group_name_Hall 'P 2ac 2ab'
_symmetry_space_group_name_H-M 'P 21 21 21'
_atom_sites_solution_hydrogens geom
_atom_sites_solution_primary direct
_atom_sites_solution_secondary difmap
_audit_creation_method SHELXL-97
_cell_angle_alpha 90.00
_cell_angle_beta 90.00
_cell_angle_gamma 90.00
_cell_formula_units_Z 8
_cell_length_a 6.29660(10)
_cell_length_b 12.3168(3)
_cell_length_c 26.7947(7)
_cell_measurement_temperature 100(2)
_cell_volume 2078.04(8)
_computing_structure_refinement 'SHELXL-97 (Sheldrick, 1997)'
_computing_structure_solution 'SHELXS-97 (Sheldrick, 1990)'
_diffrn_ambient_temperature 100(2)
_diffrn_measured_fraction_theta_full 0.999
_diffrn_measured_fraction_theta_max 0.999
_diffrn_radiation_monochromator graphite
_diffrn_radiation_source 'fine-focus sealed tube'
_diffrn_radiation_type MoK\a
_diffrn_radiation_wavelength 0.71073
_diffrn_reflns_av_R_equivalents 0.0602
_diffrn_reflns_av_sigmaI/netI 0.0318
_diffrn_reflns_limit_h_max 8
_diffrn_reflns_limit_h_min -8
_diffrn_reflns_limit_k_max 17
_diffrn_reflns_limit_k_min -17
_diffrn_reflns_limit_l_max 37
_diffrn_reflns_limit_l_min -37
_diffrn_reflns_number 100006
_diffrn_reflns_theta_full 30.05
_diffrn_reflns_theta_max 30.05
_diffrn_reflns_theta_min 2.82
_exptl_absorpt_coefficient_mu 7.751
_exptl_absorpt_correction_T_max 0.5760
_exptl_absorpt_correction_T_min 0.1475
_exptl_absorpt_correction_type multi-scan
_exptl_absorpt_process_details SADABS
_exptl_crystal_density_diffrn 1.944
_exptl_crystal_density_method 'not measured'
_exptl_crystal_description stick
_exptl_crystal_F_000 1184
_exptl_crystal_size_max 0.40
_exptl_crystal_size_mid 0.12
_exptl_crystal_size_min 0.08
_refine_diff_density_max 0.525
_refine_diff_density_min -0.500
_refine_diff_density_rms 0.101
_refine_ls_abs_structure_details 'Flack H D (1983), Acta Cryst. A39, 876-881'
_refine_ls_abs_structure_Flack 0.469(8)
_refine_ls_extinction_method none
_refine_ls_goodness_of_fit_ref 1.039
_refine_ls_hydrogen_treatment constr
_refine_ls_matrix_type full
_refine_ls_number_parameters 236
_refine_ls_number_reflns 6090
_refine_ls_number_restraints 0
_refine_ls_restrained_S_all 1.039
_refine_ls_R_factor_all 0.0409
_refine_ls_R_factor_gt 0.0261
_refine_ls_shift/su_max 0.001
_refine_ls_shift/su_mean 0.000
_refine_ls_structure_factor_coef Fsqd
_refine_ls_weighting_details 'calc w=1/[\s^2^(Fo^2^)+(0.0162P)^2^+1.6926P] where P=(Fo^2^+2Fc^2^)/3'
_refine_ls_weighting_scheme calc
_refine_ls_wR_factor_gt 0.0435
_refine_ls_wR_factor_ref 0.0473
_reflns_number_gt 5208
_reflns_number_total 6090
_reflns_threshold_expression >2sigma(I)
_cod_data_source_file ol0626793si20061102_084556.cif
_cod_data_source_block KUSU105
_cod_original_sg_symbol_H-M P212121
_cod_database_code 1505251

loop_
_symmetry_equiv_pos_as_xyz
'x, y, z'
'-x+1/2, -y, z+1/2'
'-x, y+1/2, -z+1/2'
'x+1/2, -y+1/2, -z'

loop_
_atom_site_label
_atom_site_type_symbol
_atom_site_fract_x
_atom_site_fract_y
_atom_site_fract_z
_atom_site_U_iso_or_equiv
_atom_site_adp_type
_atom_site_occupancy
_atom_site_symmetry_multiplicity
_atom_site_calc_flag
_atom_site_refinement_flags
Br1 Br -0.07142(5) 0.05943(2) 0.081434(10) 0.02421(7) Uani 1 1 d .
Br2 Br 0.14777(4) 0.20904(2) 0.176057(11) 0.02385(7) Uani 1 1 d .
C1 C -0.1353(4) 0.0303(2) 0.15202(9) 0.0145(5) Uani 1 1 d .
C2 C -0.3657(4) -0.0137(2) 0.15582(9) 0.0157(5) Uani 1 1 d .
H2 H -0.4684 0.0424 0.1438 0.019 Uiso 1 1 calc R
C3 C -0.4019(5) -0.1209(3) 0.12803(11) 0.0236(7) Uani 1 1 d .
H3A H -0.5149 -0.1120 0.1027 0.028 Uiso 1 1 calc R
H3B H -0.2699 -0.1437 0.1109 0.028 Uiso 1 1 calc R
C4 C -0.4626(4) -0.2000(3) 0.16363(13) 0.0329(8) Uani 1 1 d .
H4 H -0.4949 -0.2730 0.1551 0.039 Uiso 1 1 calc R
C5 C -0.4705(5) -0.1612(2) 0.21173(11) 0.0234(6) Uani 1 1 d .
H5 H -0.5072 -0.2027 0.2404 0.028 Uiso 1 1 calc R
C6 C -0.4111(4) -0.0413(2) 0.21187(9) 0.0169(6) Uani 1 1 d .
H6 H -0.5336 0.0029 0.2242 0.020 Uiso 1 1 calc R
C7 C -0.2109(4) -0.0158(2) 0.24324(10) 0.0174(5) Uani 1 1 d .
H7 H -0.2323 -0.0369 0.2789 0.021 Uiso 1 1 calc R
C8 C -0.0258(4) -0.0762(2) 0.22080(10) 0.0170(6) Uani 1 1 d .
H8 H 0.0550 -0.1276 0.2392 0.020 Uiso 1 1 calc R
C9 C 0.0160(4) -0.0523(2) 0.17351(10) 0.0168(5) Uani 1 1 d .
H9 H 0.1293 -0.0838 0.1551 0.020 Uiso 1 1 calc R
C10 C -0.1271(4) 0.1349(2) 0.18312(10) 0.0178(6) Uani 1 1 d .
H10 H -0.2421 0.1848 0.1714 0.021 Uiso 1 1 calc R
C11 C -0.1675(5) 0.1064(2) 0.23857(10) 0.0191(6) Uani 1 1 d .
H11A H -0.0418 0.1262 0.2588 0.023 Uiso 1 1 calc R
H11B H -0.2910 0.1479 0.2512 0.023 Uiso 1 1 calc R
Br3 Br 0.71264(4) 0.48517(3) 0.170917(10) 0.02465(7) Uani 1 1 d .
Br4 Br 0.50851(4) 0.30226(2) 0.087445(11) 0.02409(7) Uani 1 1 d .
C12 C 0.7918(4) 0.4860(2) 0.10012(9) 0.0153(5) Uani 1 1 d .
C13 C 1.0231(4) 0.5279(2) 0.09517(9) 0.0164(5) Uani 1 1 d .
H13 H 1.1224 0.4770 0.1125 0.020 Uiso 1 1 calc R
C14 C 1.0546(5) 0.6440(2) 0.11512(11) 0.0247(7) Uani 1 1 d .
H14A H 0.9209 0.6715 0.1299 0.030 Uiso 1 1 calc R
H14B H 1.1662 0.6450 0.1411 0.030 Uiso 1 1 calc R
C15 C 1.1161(4) 0.7098(2) 0.07378(11) 0.0222(6) Uani 1 1 d .
H15 H 1.1440 0.7854 0.0767 0.027 Uiso 1 1 calc R
C16 C 1.1319(5) 0.6533(2) 0.02857(12) 0.0247(7) Uani 1 1 d .
H16 H 1.1686 0.6841 -0.0028 0.030 Uiso 1 1 calc R
C17 C 1.0804(4) 0.5341(2) 0.03800(10) 0.0170(6) Uani 1 1 d .
H17 H 1.2083 0.4884 0.0310 0.020 Uiso 1 1 calc R
C18 C 0.8887(4) 0.4917(2) 0.00766(10) 0.0186(6) Uani 1 1 d .
H18 H 0.9172 0.4969 -0.0290 0.022 Uiso 1 1 calc R
C19 C 0.6963(4) 0.5571(2) 0.02155(10) 0.0175(5) Uani 1 1 d .
H19 H 0.6165 0.5970 -0.0023 0.021 Uiso 1 1 calc R
C20 C 0.6461(4) 0.5552(2) 0.06960(10) 0.0167(5) Uani 1 1 d .
H20 H 0.5292 0.5938 0.0833 0.020 Uiso 1 1 calc R
C21 C 0.7908(4) 0.3693(2) 0.07899(10) 0.0177(5) Uani 1 1 d .
H21 H 0.8982 0.3250 0.0974 0.021 Uiso 1 1 calc R
C22 C 0.8519(5) 0.3727(2) 0.02329(10) 0.0222(6) Uani 1 1 d .
H22A H 0.9829 0.3299 0.0177 0.027 Uiso 1 1 calc R
H22B H 0.7368 0.3406 0.0029 0.027 Uiso 1 1 calc R

loop_
_atom_site_aniso_label
_atom_site_aniso_U_11
_atom_site_aniso_U_22
_atom_site_aniso_U_33
_atom_site_aniso_U_23
_atom_site_aniso_U_13
_atom_site_aniso_U_12
Br1 0.02953(15) 0.03057(16) 0.01253(13) 0.00011(12) 0.00544(11) 0.00288(12)
Br2 0.02206(13) 0.02079(14) 0.02869(16) -0.00022(13) 0.00197(12) -0.00501(12)
C1 0.0159(12) 0.0207(15) 0.0069(11) 0.0005(10) 0.0002(9) -0.0015(10)
C2 0.0137(11) 0.0165(13) 0.0170(13) -0.0005(11) -0.0022(10) 0.0018(11)
C3 0.0163(14) 0.0325(18) 0.0221(15) -0.0053(13) -0.0041(11) 0.0026(12)
C4 0.0162(14) 0.0214(15) 0.061(2) -0.0109(16) -0.0095(14) 0.0002(12)
C5 0.0217(16) 0.0193(14) 0.0293(16) 0.0074(12) -0.0014(12) -0.0034(12)
C6 0.0154(13) 0.0178(15) 0.0174(13) 0.0030(11) 0.0014(10) 0.0005(10)
C7 0.0215(13) 0.0183(14) 0.0123(12) 0.0015(11) 0.0020(10) 0.0006(12)
C8 0.0163(13) 0.0148(13) 0.0199(13) -0.0004(11) -0.0048(10) 0.0000(10)
C9 0.0141(12) 0.0175(12) 0.0187(13) -0.0058(11) 0.0002(11) 0.0022(10)
C10 0.0194(14) 0.0164(14) 0.0176(14) 0.0006(11) -0.0005(11) 0.0002(11)
C11 0.0254(15) 0.0176(14) 0.0145(13) -0.0025(11) 0.0036(11) 0.0000(12)
Br3 0.02634(14) 0.03573(17) 0.01189(12) 0.00152(12) 0.00312(11) -0.00001(12)
Br4 0.02069(13) 0.02169(14) 0.02988(16) 0.00297(13) 0.00164(12) -0.00521(12)
C12 0.0161(12) 0.0208(14) 0.0091(11) 0.0008(10) 0.0026(9) 0.0008(11)
C13 0.0129(12) 0.0218(14) 0.0144(13) 0.0016(10) -0.0029(9) 0.0001(10)
C14 0.0152(14) 0.0273(17) 0.0316(17) 0.0017(13) -0.0046(12) -0.0034(12)
C15 0.0186(14) 0.0201(14) 0.0279(16) 0.0002(13) -0.0046(11) -0.0037(12)
C16 0.0201(14) 0.0229(16) 0.0312(17) -0.0009(13) 0.0012(13) -0.0057(12)
C17 0.0155(12) 0.0185(15) 0.0171(13) -0.0013(11) 0.0013(10) -0.0014(11)
C18 0.0211(14) 0.0214(15) 0.0133(13) 0.0015(11) 0.0008(10) -0.0023(12)
C19 0.0172(13) 0.0177(14) 0.0176(13) 0.0038(11) -0.0068(10) -0.0036(11)
C20 0.0126(12) 0.0169(13) 0.0205(14) -0.0034(11) -0.0022(10) 0.0008(11)
C21 0.0150(12) 0.0159(13) 0.0223(14) 0.0028(12) 0.0007(12) -0.0007(10)
C22 0.0238(14) 0.0202(15) 0.0226(15) -0.0044(12) 0.0040(12) -0.0013(12)

loop_
_atom_type_symbol
_atom_type_description
_atom_type_scat_dispersion_real
_atom_type_scat_dispersion_imag
_atom_type_scat_source
C C 0.0033 0.0016 'International Tables Vol C Tables 4.2.6.8 and 6.1.1.4'
H H 0.0000 0.0000 'International Tables Vol C Tables 4.2.6.8 and 6.1.1.4'
Br Br -0.2901 2.4595 'International Tables Vol C Tables 4.2.6.8 and 6.1.1.4'

loop_
_geom_angle_atom_site_label_1
_geom_angle_atom_site_label_2
_geom_angle_atom_site_label_3
_geom_angle
C9 C1 C10 109.7(2)
C9 C1 C2 109.3(2)
C10 C1 C2 106.8(2)
C9 C1 Br1 111.18(18)
C10 C1 Br1 111.22(17)
C2 C1 Br1 108.54(16)
C3 C2 C1 114.0(2)
C3 C2 C6 104.6(2)
C1 C2 C6 108.0(2)
C4 C3 C2 107.8(2)
C5 C4 C3 113.7(3)
C4 C5 C6 109.3(3)
C5 C6 C7 113.5(2)
C5 C6 C2 104.7(2)
C7 C6 C2 109.2(2)
C8 C7 C11 108.3(2)
C8 C7 C6 108.2(2)
C11 C7 C6 107.4(2)
C9 C8 C7 115.1(2)
C8 C9 C1 112.9(2)
C1 C10 C11 109.0(2)
C1 C10 Br2 111.52(18)
C11 C10 Br2 110.02(19)
C7 C11 C10 109.3(2)
C20 C12 C21 109.1(2)
C20 C12 C13 109.9(2)
C21 C12 C13 106.4(2)
C20 C12 Br3 112.06(18)
C21 C12 Br3 110.41(17)
C13 C12 Br3 108.85(17)
C14 C13 C12 113.6(2)
C14 C13 C17 105.2(2)
C12 C13 C17 108.3(2)
C15 C14 C13 107.1(2)
C16 C15 C14 114.1(3)
C15 C16 C17 108.7(3)
C16 C17 C18 113.8(2)
C16 C17 C13 104.9(2)
C18 C17 C13 108.4(2)
C19 C18 C22 108.8(2)
C19 C18 C17 108.6(2)
C22 C18 C17 107.2(2)
C20 C19 C18 115.0(2)
C19 C20 C12 113.3(2)
C22 C21 C12 109.2(2)
C22 C21 Br4 110.33(19)
C12 C21 Br4 110.57(18)
C18 C22 C21 109.0(2)

loop_
_geom_bond_atom_site_label_1
_geom_bond_atom_site_label_2
_geom_bond_distance
Br1 C1 1.967(2)
Br2 C10 1.966(3)
C1 C9 1.507(4)
C1 C10 1.535(4)
C1 C2 1.552(4)
C2 C3 1.534(4)
C2 C6 1.566(4)
C3 C4 1.415(5)
C4 C5 1.376(5)
C5 C6 1.524(4)
C6 C7 1.547(4)
C7 C8 1.508(4)
C7 C11 1.535(4)
C8 C9 1.327(4)
C10 C11 1.548(4)
Br3 C12 1.962(2)
Br4 C21 1.973(3)
C12 C20 1.496(4)
C12 C21 1.544(4)
C12 C13 1.550(4)
C13 C14 1.540(4)
C13 C17 1.576(4)
C14 C15 1.426(4)
C15 C16 1.401(4)
C16 C17 1.524(4)
C17 C18 1.546(4)
C18 C19 1.502(4)
C18 C22 1.542(4)
C19 C20 1.326(4)
C21 C22 1.542(4)

loop_
_geom_torsion_atom_site_label_1
_geom_torsion_atom_site_label_2
_geom_torsion_atom_site_label_3
_geom_torsion_atom_site_label_4
_geom_torsion
C9 C1 C2 C3 -59.6(3)
C10 C1 C2 C3 -178.2(2)
Br1 C1 C2 C3 61.8(2)
C9 C1 C2 C6 56.2(3)
C10 C1 C2 C6 -62.4(3)
Br1 C1 C2 C6 177.58(17)
C1 C2 C3 C4 118.3(3)
C6 C2 C3 C4 0.5(3)
C2 C3 C4 C5 -0.6(3)
C3 C4 C5 C6 0.4(3)
C4 C5 C6 C7 -118.9(3)
C4 C5 C6 C2 0.0(3)
C3 C2 C6 C5 -0.3(3)
C1 C2 C6 C5 -122.1(2)
C3 C2 C6 C7 121.4(2)
C1 C2 C6 C7 -0.4(3)
C5 C6 C7 C8 61.6(3)
C2 C6 C7 C8 -54.7(3)
C5 C6 C7 C11 178.4(2)
C2 C6 C7 C11 62.1(3)
C11 C7 C8 C9 -57.3(3)
C6 C7 C8 C9 58.9(3)
C7 C8 C9 C1 -0.8(3)
C10 C1 C9 C8 58.2(3)
C2 C1 C9 C8 -58.5(3)
Br1 C1 C9 C8 -178.31(19)
C9 C1 C10 C11 -53.8(3)
C2 C1 C10 C11 64.5(3)
Br1 C1 C10 C11 -177.24(18)
C9 C1 C10 Br2 67.9(2)
C2 C1 C10 Br2 -173.82(17)
Br1 C1 C10 Br2 -55.6(2)
C8 C7 C11 C10 56.0(3)
C6 C7 C11 C10 -60.7(3)
C1 C10 C11 C7 -2.3(3)
Br2 C10 C11 C7 -124.9(2)
C20 C12 C13 C14 62.6(3)
C21 C12 C13 C14 -179.4(2)
Br3 C12 C13 C14 -60.4(2)
C20 C12 C13 C17 -53.9(3)
C21 C12 C13 C17 64.0(3)
Br3 C12 C13 C17 -176.97(17)
C12 C13 C14 C15 -116.7(2)
C17 C13 C14 C15 1.7(3)
C13 C14 C15 C16 -0.5(3)
C14 C15 C16 C17 -1.0(3)
C15 C16 C17 C18 120.3(3)
C15 C16 C17 C13 2.0(3)
C14 C13 C17 C16 -2.2(3)
C12 C13 C17 C16 119.6(2)
C14 C13 C17 C18 -124.2(2)
C12 C13 C17 C18 -2.3(3)
C16 C17 C18 C19 -60.1(3)
C13 C17 C18 C19 56.2(3)
C16 C17 C18 C22 -177.4(2)
C13 C17 C18 C22 -61.1(3)
C22 C18 C19 C20 58.1(3)
C17 C18 C19 C20 -58.2(3)
C18 C19 C20 C12 -0.8(3)
C21 C12 C20 C19 -57.5(3)
C13 C12 C20 C19 58.8(3)
Br3 C12 C20 C19 179.96(19)
C20 C12 C21 C22 56.0(3)
C13 C12 C21 C22 -62.5(3)
Br3 C12 C21 C22 179.58(18)
C20 C12 C21 Br4 -65.5(2)
C13 C12 C21 Br4 175.99(16)
Br3 C12 C21 Br4 58.0(2)
C19 C18 C22 C21 -53.6(3)
C17 C18 C22 C21 63.6(3)
C12 C21 C22 C18 -1.1(3)
Br4 C21 C22 C18 120.6(2)
